data_7210285
loop_
_publ_author_name
'Bacchi, Alessia'
'Cantoni, Giulia'
'Pelagatti, Paolo'

_publ_section_title
;
 Polymorphs and co-crystal with half-sandwich Ru(ii) dimers
 [(\h6-arene)RuX2]2
;
_journal_issue 34
_journal_name_full CrystEngComm
_journal_page_first 6722
_journal_paper_doi 10.1039/c3ce40618k
_journal_volume 15
_journal_year 2013
_chemical_formula_sum 'C18 H23 Cl2 N O2 Ru'
_chemical_formula_weight 457.34
_chemical_name_systematic
;
?
;
_space_group_IT_number 14
_symmetry_cell_setting monoclinic
_symmetry_space_group_name_Hall '-P 2yn'
_symmetry_space_group_name_H-M 'P 1 21/n 1'
_atom_sites_solution_hydrogens geom
_atom_sites_solution_primary direct
_atom_sites_solution_secondary difmap
_audit_creation_method SHELXL-97
_cell_angle_alpha 90.000(5)
_cell_angle_beta 112.476(5)
_cell_angle_gamma 90.000(5)
_cell_formula_units_Z 4
_cell_length_a 15.659(5)
_cell_length_b 7.660(5)
_cell_length_c 17.820(5)
_cell_measurement_reflns_used 5280
_cell_measurement_temperature 293(2)
_cell_measurement_theta_max 47.12
_cell_measurement_theta_min 4.401
_cell_volume 1975.1(15)
_computing_structure_refinement 'SHELXL-97 (Sheldrick, 1997)'
_computing_structure_solution 'SIR2004 (Altomare et al. 2004)'
_diffrn_ambient_temperature 293(2)
_diffrn_detector_area_resol_mean 8.2
_diffrn_measured_fraction_theta_full 0.995
_diffrn_measured_fraction_theta_max 0.995
_diffrn_measurement_device_type diffractometer
_diffrn_measurement_method '\w scan'
_diffrn_radiation_monochromator graphite
_diffrn_radiation_source 'fine-focus sealed tube'
_diffrn_radiation_type MoK\a
_diffrn_radiation_wavelength 0.71073
_diffrn_reflns_av_R_equivalents 0.0594
_diffrn_reflns_av_sigmaI/netI 0.0461
_diffrn_reflns_limit_h_max 21
_diffrn_reflns_limit_h_min -21
_diffrn_reflns_limit_k_max 10
_diffrn_reflns_limit_k_min -10
_diffrn_reflns_limit_l_max 24
_diffrn_reflns_limit_l_min -24
_diffrn_reflns_number 29577
_diffrn_reflns_theta_full 29.87
_diffrn_reflns_theta_max 29.87
_diffrn_reflns_theta_min 1.48
_exptl_absorpt_coefficient_mu 1.074
_exptl_absorpt_correction_T_max 0.7459
_exptl_absorpt_correction_T_min 0.6028
_exptl_absorpt_correction_type multi-scan
_exptl_absorpt_process_details 'SADABS procedure'
_exptl_crystal_colour brown
_exptl_crystal_density_diffrn 1.538
_exptl_crystal_density_method 'not measured'
_exptl_crystal_description prism
_exptl_crystal_F_000 928
_exptl_crystal_size_max 0.08
_exptl_crystal_size_mid 0.05
_exptl_crystal_size_min 0.04
_refine_diff_density_max 0.712
_refine_diff_density_min -0.456
_refine_diff_density_rms 0.079
_refine_ls_extinction_method none
_refine_ls_goodness_of_fit_ref 1.032
_refine_ls_hydrogen_treatment mixed
_refine_ls_matrix_type full
_refine_ls_number_parameters 221
_refine_ls_number_reflns 5673
_refine_ls_number_restraints 0
_refine_ls_restrained_S_all 1.032
_refine_ls_R_factor_all 0.0546
_refine_ls_R_factor_gt 0.0353
_refine_ls_shift/su_max 0.002
_refine_ls_shift/su_mean 0.000
_refine_ls_structure_factor_coef Fsqd
_refine_ls_weighting_details 'calc w=1/[\s^2^(Fo^2^)+(0.0311P)^2^+0.3650P] where P=(Fo^2^+2Fc^2^)/3'
_refine_ls_weighting_scheme calc
_refine_ls_wR_factor_gt 0.0751
_refine_ls_wR_factor_ref 0.0818
_reflns_number_gt 4204
_reflns_number_total 5673
_reflns_threshold_expression >2sigma(I)
_cod_data_source_file c3ce40618k.txt
_cod_data_source_block 3
_cod_original_sg_symbol_H-M P21/n
_cod_database_code 7210285

loop_
_symmetry_equiv_pos_as_xyz
'x, y, z'
'-x+1/2, y+1/2, -z+1/2'
'-x, -y, -z'
'x-1/2, -y-1/2, z-1/2'

loop_
_atom_site_label
_atom_site_type_symbol
_atom_site_fract_x
_atom_site_fract_y
_atom_site_fract_z
_atom_site_U_iso_or_equiv
_atom_site_adp_type
_atom_site_occupancy
_atom_site_symmetry_multiplicity
_atom_site_calc_flag
_atom_site_refinement_flags
Ru1 Ru 0.117943(13) -0.44553(2) 0.507979(11) 0.03084(7) Uani 1 1 d .
Cl1 Cl 0.02414(5) -0.42785(9) 0.59020(4) 0.04387(16) Uani 1 1 d .
Cl2 Cl 0.15839(6) -0.73527(9) 0.56074(5) 0.0591(2) Uani 1 1 d .
N1 N 0.2753(3) 0.0996(5) 0.4509(2) 0.0705(9) Uani 1 1 d .
O2 O 0.10137(17) -0.0530(3) 0.07270(15) 0.0764(7) Uani 1 1 d .
H2A H 0.0641 -0.0546 0.0255 0.115 Uiso 1 1 calc R
O1 O -0.01468(17) 0.0933(4) 0.08541(15) 0.0797(7) Uani 1 1 d .
C5 C 0.26130(18) -0.3918(4) 0.53677(16) 0.0441(6) Uani 1 1 d .
H5 H 0.3132 -0.4594 0.5644 0.053 Uiso 1 1 calc R
C8 C 0.2738(2) -0.2538(4) 0.67248(17) 0.0534(7) Uani 1 1 d .
H8 H 0.2238 -0.2406 0.6924 0.064 Uiso 1 1 calc R
C1 C 0.13818(18) -0.3105(4) 0.40794(16) 0.0438(6) Uani 1 1 d .
C3 C 0.1496(2) -0.1748(3) 0.53601(18) 0.0446(6) Uani 1 1 d .
H3 H 0.1262 -0.0967 0.5633 0.054 Uiso 1 1 calc R
C16 C 0.1364(2) 0.1506(4) 0.3350(2) 0.0596(8) Uani 1 1 d .
H16 H 0.1112 0.2080 0.3678 0.072 Uiso 1 1 calc R
C14 C 0.1212(2) 0.0488(4) 0.2019(2) 0.0525(7) Uani 1 1 d .
C4 C 0.22967(17) -0.2746(4) 0.58116(16) 0.0411(6) Uani 1 1 d .
C17 C 0.0677(2) 0.0288(4) 0.1158(2) 0.0564(8) Uani 1 1 d .
C15 C 0.0852(2) 0.1345(4) 0.2536(2) 0.0570(8) Uani 1 1 d .
H15 H 0.0258 0.1808 0.2320 0.068 Uiso 1 1 calc R
C11 C 0.2261(2) 0.0819(4) 0.3700(2) 0.0551(8) Uani 1 1 d .
C7 C 0.0877(2) -0.3376(5) 0.31828(16) 0.0596(8) Uani 1 1 d .
H7A H 0.1203 -0.4215 0.2993 0.089 Uiso 1 1 calc R
H7B H 0.0840 -0.2288 0.2904 0.089 Uiso 1 1 calc R
H7C H 0.0264 -0.3797 0.3079 0.089 Uiso 1 1 calc R
C6 C 0.21684(19) -0.4106(4) 0.45129(16) 0.0437(6) Uani 1 1 d .
H6 H 0.2398 -0.4893 0.4239 0.052 Uiso 1 1 calc R
C2 C 0.1050(2) -0.1915(3) 0.45132(17) 0.0464(7) Uani 1 1 d .
H2 H 0.0533 -0.1236 0.4235 0.056 Uiso 1 1 calc R
C12 C 0.2613(2) -0.0036(4) 0.3186(2) 0.0596(8) Uani 1 1 d .
H12 H 0.3207 -0.0499 0.3399 0.072 Uiso 1 1 calc R
C10 C 0.3305(3) -0.0863(4) 0.6926(2) 0.0729(11) Uani 1 1 d .
H10A H 0.3585 -0.0723 0.7505 0.109 Uiso 1 1 calc R
H10B H 0.2909 0.0115 0.6692 0.109 Uiso 1 1 calc R
H10C H 0.3778 -0.0926 0.6709 0.109 Uiso 1 1 calc R
C13 C 0.2094(2) -0.0196(4) 0.2375(2) 0.0563(8) Uani 1 1 d .
H13 H 0.2342 -0.0787 0.2049 0.068 Uiso 1 1 calc R
C18 C 0.3675(3) 0.0333(6) 0.4918(2) 0.0852(13) Uani 1 1 d .
H18A H 0.3888 0.0609 0.5486 0.128 Uiso 1 1 calc R
H18B H 0.4079 0.0857 0.4690 0.128 Uiso 1 1 calc R
H18C H 0.3674 -0.0911 0.4851 0.128 Uiso 1 1 calc R
C9 C 0.3317(3) -0.4099(5) 0.7157(2) 0.0774(11) Uani 1 1 d .
H9A H 0.3576 -0.3887 0.7731 0.116 Uiso 1 1 calc R
H9B H 0.3807 -0.4274 0.6966 0.116 Uiso 1 1 calc R
H9C H 0.2935 -0.5123 0.7046 0.116 Uiso 1 1 calc R
H1N H 0.251(2) 0.138(5) 0.475(2) 0.056(12) Uiso 1 1 d .

loop_
_atom_site_aniso_label
_atom_site_aniso_U_11
_atom_site_aniso_U_22
_atom_site_aniso_U_33
_atom_site_aniso_U_23
_atom_site_aniso_U_13
_atom_site_aniso_U_12
Ru1 0.03082(11) 0.02807(10) 0.03365(11) 0.00031(8) 0.01237(8) -0.00168(8)
Cl1 0.0413(3) 0.0568(4) 0.0358(3) -0.0115(3) 0.0173(3) -0.0154(3)
Cl2 0.0788(6) 0.0336(4) 0.0649(5) 0.0102(3) 0.0276(4) 0.0102(3)
N1 0.083(2) 0.069(2) 0.072(2) -0.0114(17) 0.044(2) -0.0174(17)
O2 0.0629(15) 0.108(2) 0.0646(15) -0.0132(14) 0.0317(13) 0.0090(14)
O1 0.0687(16) 0.101(2) 0.0759(16) 0.0011(14) 0.0349(14) 0.0236(14)
C5 0.0296(13) 0.0560(17) 0.0459(15) 0.0014(13) 0.0135(12) -0.0019(12)
C8 0.0516(18) 0.065(2) 0.0436(16) -0.0116(14) 0.0179(14) -0.0110(15)
C1 0.0423(15) 0.0462(16) 0.0429(14) 0.0100(12) 0.0162(12) -0.0133(12)
C3 0.0502(16) 0.0276(13) 0.0588(17) -0.0058(12) 0.0240(14) -0.0081(12)
C16 0.077(2) 0.0456(18) 0.074(2) -0.0090(16) 0.0482(19) -0.0058(16)
C14 0.0599(19) 0.0452(17) 0.066(2) 0.0042(14) 0.0390(17) -0.0003(14)
C4 0.0352(14) 0.0435(15) 0.0453(15) -0.0058(12) 0.0161(12) -0.0129(11)
C17 0.060(2) 0.0549(19) 0.068(2) 0.0031(16) 0.0400(18) -0.0025(15)
C15 0.061(2) 0.0456(17) 0.076(2) 0.0020(16) 0.0396(18) 0.0036(15)
C11 0.071(2) 0.0430(17) 0.064(2) -0.0026(14) 0.0401(18) -0.0135(15)
C7 0.066(2) 0.069(2) 0.0407(16) 0.0108(15) 0.0167(14) -0.0168(17)
C6 0.0408(15) 0.0521(17) 0.0453(15) -0.0015(12) 0.0243(13) -0.0061(12)
C2 0.0461(16) 0.0333(14) 0.0562(17) 0.0128(12) 0.0154(13) -0.0021(12)
C12 0.059(2) 0.0593(19) 0.071(2) 0.0027(17) 0.0362(18) -0.0024(16)
C10 0.071(2) 0.066(2) 0.059(2) -0.0173(17) -0.0003(17) -0.0133(18)
C13 0.064(2) 0.0546(19) 0.064(2) 0.0016(15) 0.0397(17) 0.0005(15)
C18 0.091(3) 0.086(3) 0.073(3) -0.002(2) 0.026(2) -0.020(2)
C9 0.096(3) 0.075(3) 0.0451(18) 0.0038(17) 0.0098(19) -0.013(2)

loop_
_atom_type_symbol
_atom_type_description
_atom_type_scat_dispersion_real
_atom_type_scat_dispersion_imag
_atom_type_scat_source
C C 0.0033 0.0016 'International Tables Vol C Tables 4.2.6.8 and 6.1.1.4'
H H 0.0000 0.0000 'International Tables Vol C Tables 4.2.6.8 and 6.1.1.4'
N N 0.0061 0.0033 'International Tables Vol C Tables 4.2.6.8 and 6.1.1.4'
O O 0.0106 0.0060 'International Tables Vol C Tables 4.2.6.8 and 6.1.1.4'
Cl Cl 0.1484 0.1585 'International Tables Vol C Tables 4.2.6.8 and 6.1.1.4'
Ru Ru -1.2594 0.8363 'International Tables Vol C Tables 4.2.6.8 and 6.1.1.4'

loop_
_geom_angle_atom_site_label_1
_geom_angle_atom_site_label_2
_geom_angle_atom_site_label_3
_geom_angle
_geom_angle_site_symmetry_3
C5 Ru1 C3 68.37(11) .
C5 Ru1 C6 38.48(10) .
C3 Ru1 C6 81.17(11) .
C5 Ru1 C2 80.89(11) .
C3 Ru1 C2 38.04(11) .
C6 Ru1 C2 68.13(11) .
C5 Ru1 C4 37.99(10) .
C3 Ru1 C4 38.53(11) .
C6 Ru1 C4 69.54(10) .
C2 Ru1 C4 69.45(11) .
C5 Ru1 C1 68.85(10) .
C3 Ru1 C1 68.91(11) .
C6 Ru1 C1 37.67(10) .
C2 Ru1 C1 37.98(11) .
C4 Ru1 C1 82.53(10) .
C5 Ru1 Cl2 89.33(8) .
C3 Ru1 Cl2 143.11(9) .
C6 Ru1 Cl2 99.70(8) .
C2 Ru1 Cl2 167.83(8) .
C4 Ru1 Cl2 106.89(8) .
C1 Ru1 Cl2 131.18(8) .
C5 Ru1 Cl1 131.36(8) .
C3 Ru1 Cl1 86.85(8) .
C6 Ru1 Cl1 167.01(8) .
C2 Ru1 Cl1 105.03(8) .
C4 Ru1 Cl1 97.89(7) .
C1 Ru1 Cl1 140.41(8) .
Cl2 Ru1 Cl1 86.87(3) .
C5 Ru1 Cl1 146.22(8) 3_546
C3 Ru1 Cl1 128.01(8) 3_546
C6 Ru1 Cl1 109.44(8) 3_546
C2 Ru1 Cl1 97.22(8) 3_546
C4 Ru1 Cl1 166.24(8) 3_546
C1 Ru1 Cl1 88.86(7) 3_546
Cl2 Ru1 Cl1 86.85(4) 3_546
Cl1 Ru1 Cl1 81.94(3) 3_546
Ru1 Cl1 Ru1 98.06(3) 3_546
C11 N1 C18 123.8(4) .
C4 C5 C6 122.3(3) .
C4 C5 Ru1 72.25(15) .
C6 C5 Ru1 71.61(15) .
C4 C8 C9 113.6(3) .
C4 C8 C10 109.1(3) .
C9 C8 C10 111.2(3) .
C6 C1 C2 118.6(2) .
C6 C1 C7 120.3(3) .
C2 C1 C7 121.1(3) .
C6 C1 Ru1 70.33(15) .
C2 C1 Ru1 70.23(15) .
C7 C1 Ru1 128.36(19) .
C2 C3 C4 121.7(3) .
C2 C3 Ru1 71.75(15) .
C4 C3 Ru1 71.84(15) .
C15 C16 C11 121.2(3) .
C13 C14 C15 117.1(3) .
C13 C14 C17 121.1(3) .
C15 C14 C17 121.8(3) .
C5 C4 C3 116.6(2) .
C5 C4 C8 123.9(3) .
C3 C4 C8 119.4(3) .
C5 C4 Ru1 69.75(15) .
C3 C4 Ru1 69.63(15) .
C8 C4 Ru1 129.77(19) .
O2 C17 O1 121.5(3) .
O2 C17 C14 119.6(3) .
O1 C17 C14 118.9(3) .
C16 C15 C14 121.0(3) .
N1 C11 C12 122.4(4) .
N1 C11 C16 120.0(3) .
C12 C11 C16 117.6(3) .
C1 C6 C5 120.1(3) .
C1 C6 Ru1 72.00(15) .
C5 C6 Ru1 69.92(15) .
C3 C2 C1 120.6(3) .
C3 C2 Ru1 70.21(15) .
C1 C2 Ru1 71.79(15) .
C13 C12 C11 120.7(3) .
C12 C13 C14 122.4(3) .

loop_
_geom_bond_atom_site_label_1
_geom_bond_atom_site_label_2
_geom_bond_distance
_geom_bond_site_symmetry_2
Ru1 C5 2.143(3) .
Ru1 C3 2.146(3) .
Ru1 C6 2.165(3) .
Ru1 C2 2.166(3) .
Ru1 C4 2.175(3) .
Ru1 C1 2.186(3) .
Ru1 Cl2 2.3991(15) .
Ru1 Cl1 2.4430(8) .
Ru1 Cl1 2.4444(9) 3_546
Cl1 Ru1 2.4444(8) 3_546
N1 C11 1.357(4) .
N1 C18 1.438(5) .
O2 C17 1.253(4) .
O1 C17 1.291(4) .
C5 C4 1.406(4) .
C5 C6 1.419(4) .
C8 C4 1.514(4) .
C8 C9 1.521(5) .
C8 C10 1.523(4) .
C1 C6 1.405(4) .
C1 C2 1.416(4) .
C1 C7 1.502(4) .
C3 C2 1.405(4) .
C3 C4 1.426(4) .
C16 C15 1.368(4) .
C16 C11 1.403(5) .
C14 C13 1.383(4) .
C14 C15 1.413(4) .
C14 C17 1.449(5) .
C11 C12 1.399(4) .
C12 C13 1.367(4) .
